data_4131966
loop_
_publ_author_name
'Karak, Suvendu'
'Kumar, Sushil'
'Pachfule, Pradip'
'Banerjee, Rahul'

_publ_section_title
;
 Porosity Prediction through Hydrogen Bonding in Covalent Organic
 Frameworks.
;
_journal_issue 15
_journal_name_full 'Journal of the American Chemical Society'
_journal_page_first 5138
_journal_page_last 5145
_journal_paper_doi 10.1021/jacs.7b13558
_journal_volume 140
_journal_year 2018
_chemical_formula_moiety 'C6 H4 N O5 S, C6 H8 N3 O2, H2 O'
_chemical_formula_sum 'C12 H14 N4 O8 S'
_chemical_formula_weight 374.33
_space_group_crystal_system monoclinic
_space_group_IT_number 14
_space_group_name_Hall '-P 2ybc'
_space_group_name_H-M_alt 'P 1 21/c 1'
_atom_sites_solution_hydrogens mixed
_audit_creation_method SHELXL-2016/4
_cell_angle_alpha 90.000(5)
_cell_angle_beta 94.340(5)
_cell_angle_gamma 90.000(5)
_cell_formula_units_Z 4
_cell_length_a 7.017(5)
_cell_length_b 17.287(5)
_cell_length_c 12.578(5)
_cell_measurement_reflns_used 2684
_cell_measurement_temperature 293(2)
_cell_measurement_theta_max 25.00
_cell_measurement_theta_min 2.01
_cell_volume 1521.4(13)
_computing_structure_refinement 'SHELXL-2016/4 (Sheldrick, 2016)'
_diffrn_ambient_temperature 293(2)
_diffrn_measured_fraction_theta_full 0.999
_diffrn_measured_fraction_theta_max 0.999
_diffrn_measurement_device_type 'Supernova (Mo) X-ray Source'
_diffrn_measurement_method '\w scans'
_diffrn_radiation_type MoK\a
_diffrn_radiation_wavelength 0.71073
_diffrn_reflns_av_R_equivalents 0.0527
_diffrn_reflns_av_unetI/netI 0.0467
_diffrn_reflns_Laue_measured_fraction_full 0.999
_diffrn_reflns_Laue_measured_fraction_max 0.999
_diffrn_reflns_limit_h_max 6
_diffrn_reflns_limit_h_min -8
_diffrn_reflns_limit_k_max 17
_diffrn_reflns_limit_k_min -20
_diffrn_reflns_limit_l_max 14
_diffrn_reflns_limit_l_min -14
_diffrn_reflns_number 5109
_diffrn_reflns_point_group_measured_fraction_full 0.999
_diffrn_reflns_point_group_measured_fraction_max 0.999
_diffrn_reflns_theta_full 24.998
_diffrn_reflns_theta_max 24.998
_diffrn_reflns_theta_min 2.006
_diffrn_source 'fine focus sealed tube'
_exptl_absorpt_coefficient_mu 0.267
_exptl_absorpt_correction_T_max 0.953
_exptl_absorpt_correction_T_min 0.943
_exptl_absorpt_correction_type multi-scan
_exptl_absorpt_process_details crysalispro
_exptl_crystal_colour colorless
_exptl_crystal_density_diffrn 1.634
_exptl_crystal_description block
_exptl_crystal_F_000 776
_exptl_crystal_size_max 0.220
_exptl_crystal_size_mid 0.200
_exptl_crystal_size_min 0.180
_refine_diff_density_max 0.399
_refine_diff_density_min -0.497
_refine_diff_density_rms 0.094
_refine_ls_extinction_method none
_refine_ls_goodness_of_fit_ref 1.040
_refine_ls_hydrogen_treatment mixed
_refine_ls_matrix_type full
_refine_ls_number_parameters 254
_refine_ls_number_reflns 2684
_refine_ls_number_restraints 0
_refine_ls_restrained_S_all 1.040
_refine_ls_R_factor_all 0.0634
_refine_ls_R_factor_gt 0.0611
_refine_ls_shift/su_max 0.001
_refine_ls_shift/su_mean 0.000
_refine_ls_structure_factor_coef Fsqd
_refine_ls_weighting_details 'w=1/[\s^2^(Fo^2^)+(0.1245P)^2^+0.2781P] where P=(Fo^2^+2Fc^2^)/3'
_refine_ls_weighting_scheme calc
_refine_ls_wR_factor_gt 0.1689
_refine_ls_wR_factor_ref 0.1728
_reflns_Friedel_coverage 0.000
_reflns_number_gt 2474
_reflns_number_total 2684
_reflns_threshold_expression 'I > 2\s(I)'
_cod_data_source_file ja7b13558_si_003.cif
_cod_data_source_block NBSA-Pa-NO2
_cod_original_sg_symbol_H-M 'P 21/c'
_cod_database_code 4131966
_shelx_shelxl_version_number 2016/4
_shelx_space_group_comment
;
The symmetry employed for this shelxl refinement is uniquely defined
by the following loop, which should always be used as a source of
symmetry information in preference to the above space-group names.
They are only intended as comments.
;
_shelx_estimated_absorpt_t_min 0.944
_shelx_estimated_absorpt_t_max 0.953

loop_
_space_group_symop_operation_xyz
'x, y, z'
'-x, y+1/2, -z+1/2'
'-x, -y, -z'
'x, -y-1/2, z-1/2'

loop_
_atom_site_label
_atom_site_type_symbol
_atom_site_fract_x
_atom_site_fract_y
_atom_site_fract_z
_atom_site_U_iso_or_equiv
_atom_site_adp_type
_atom_site_occupancy
_atom_site_site_symmetry_order
_atom_site_calc_flag
_atom_site_refinement_flags_posn
_atom_site_refinement_flags_adp
C1 C 0.6839(3) 0.02033(14) 0.61920(16) 0.0305(5) Uani 1 1 d . .
C2 C 0.7633(3) 0.09155(15) 0.60180(19) 0.0354(5) Uani 1 1 d . .
H2 H 0.892683 0.096278 0.591622 0.042 Uiso 1 1 calc R U
C3 C 0.6458(3) 0.15616(14) 0.5998(2) 0.0350(5) Uani 1 1 d . .
H3 H 0.695462 0.205064 0.588227 0.042 Uiso 1 1 calc R U
C4 C 0.4525(3) 0.14701(13) 0.61533(16) 0.0274(5) Uani 1 1 d . .
C5 C 0.3776(3) 0.07478(13) 0.63276(18) 0.0305(5) Uani 1 1 d . .
H5 H 0.248357 0.069590 0.643135 0.037 Uiso 1 1 calc R U
C6 C 0.4940(3) 0.00976(14) 0.63492(17) 0.0325(5) Uani 1 1 d . .
H6 H 0.445129 -0.039262 0.646594 0.039 Uiso 1 1 calc R U
C7 C 0.9610(3) 0.03751(13) 0.87185(16) 0.0263(5) Uani 1 1 d . .
C8 C 1.0392(3) 0.11199(13) 0.86446(16) 0.0282(5) Uani 1 1 d . .
H8 H 1.167675 0.118199 0.853077 0.034 Uiso 1 1 calc R U
C9 C 0.9255(3) 0.17490(13) 0.87409(17) 0.0274(5) Uani 1 1 d . .
C10 C 0.7322(3) 0.16591(14) 0.89294(18) 0.0319(5) Uani 1 1 d . .
H10 H 0.656090 0.209193 0.901300 0.038 Uiso 1 1 calc R U
C11 C 0.6560(3) 0.09346(14) 0.89898(19) 0.0323(5) Uani 1 1 d . .
H11 H 0.527381 0.088393 0.910765 0.039 Uiso 1 1 calc R U
C12 C 0.7666(3) 0.02586(13) 0.88789(16) 0.0281(5) Uani 1 1 d . .
N1 N 0.8098(3) -0.04795(13) 0.62163(15) 0.0397(6) Uani 1 1 d . .
N2 N 1.0030(3) 0.25300(13) 0.86621(19) 0.0328(5) Uani 1 1 d . .
N3 N 0.6794(3) -0.04369(13) 0.89480(19) 0.0394(5) Uani 1 1 d . .
N4 N 1.0882(3) -0.02678(12) 0.86079(15) 0.0312(5) Uani 1 1 d . .
O1 O 0.9807(3) -0.03892(14) 0.61729(19) 0.0612(6) Uani 1 1 d . .
O2 O 0.7355(3) -0.11161(12) 0.62787(19) 0.0584(6) Uani 1 1 d . .
O3 O 0.3143(3) 0.25180(13) 0.73111(16) 0.0494(5) Uani 1 1 d . .
O4 O 0.3826(3) 0.28803(11) 0.55242(19) 0.0554(6) Uani 1 1 d . .
O5 O 0.1135(2) 0.20528(10) 0.58046(15) 0.0423(5) Uani 1 1 d . .
O6 O 1.0267(3) -0.09351(10) 0.86500(16) 0.0452(5) Uani 1 1 d . .
O7 O 1.2566(2) -0.01355(11) 0.84717(15) 0.0444(5) Uani 1 1 d . .
O8 O 0.6832(3) 0.33192(13) 0.7753(2) 0.0536(6) Uani 1 1 d . .
S1 S 0.30368(7) 0.23013(3) 0.61907(4) 0.0303(3) Uani 1 1 d . .
H2A H 1.094(6) 0.254(2) 0.824(3) 0.060(10) Uiso 1 1 d . .
H2B H 0.905(5) 0.2805(19) 0.838(2) 0.048(8) Uiso 1 1 d . .
H2C H 1.036(5) 0.271(2) 0.925(3) 0.057(10) Uiso 1 1 d . .
H3A H 0.557(5) -0.0463(19) 0.897(2) 0.052(9) Uiso 1 1 d . .
H3B H 0.742(5) -0.085(2) 0.886(2) 0.053(9) Uiso 1 1 d . .
H8A H 0.564(8) 0.319(3) 0.758(4) 0.106(15) Uiso 1 1 d . .
H8B H 0.717(6) 0.355(2) 0.725(4) 0.079(13) Uiso 1 1 d . .

loop_
_atom_site_aniso_label
_atom_site_aniso_U_11
_atom_site_aniso_U_22
_atom_site_aniso_U_33
_atom_site_aniso_U_23
_atom_site_aniso_U_13
_atom_site_aniso_U_12
C1 0.0335(11) 0.0288(12) 0.0286(10) -0.0008(9) -0.0013(8) 0.0105(9)
C2 0.0264(10) 0.0356(13) 0.0445(12) 0.0008(10) 0.0046(9) 0.0032(9)
C3 0.0299(11) 0.0272(12) 0.0483(13) 0.0041(10) 0.0051(9) -0.0002(9)
C4 0.0265(11) 0.0250(12) 0.0307(10) 0.0015(8) 0.0023(8) -0.0003(8)
C5 0.0223(10) 0.0297(12) 0.0396(11) 0.0034(9) 0.0028(8) 0.0023(9)
C6 0.0361(12) 0.0231(12) 0.0380(12) 0.0033(9) 0.0013(9) -0.0001(9)
C7 0.0220(10) 0.0261(11) 0.0307(10) -0.0013(8) 0.0015(8) 0.0023(8)
C8 0.0198(10) 0.0296(12) 0.0350(11) -0.0020(9) 0.0015(8) -0.0026(8)
C9 0.0243(10) 0.0252(11) 0.0325(10) -0.0015(8) 0.0006(8) -0.0034(8)
C10 0.0251(11) 0.0293(12) 0.0416(12) -0.0010(9) 0.0041(9) 0.0032(9)
C11 0.0195(9) 0.0353(13) 0.0427(12) 0.0032(10) 0.0060(8) -0.0022(9)
C12 0.0258(10) 0.0270(11) 0.0311(10) 0.0021(8) -0.0002(8) -0.0050(9)
N1 0.0463(13) 0.0360(13) 0.0366(11) 0.0010(8) 0.0010(9) 0.0157(9)
N2 0.0274(10) 0.0253(10) 0.0453(12) -0.0017(9) 0.0012(9) -0.0036(8)
N3 0.0302(11) 0.0277(12) 0.0605(13) 0.0028(10) 0.0034(9) -0.0060(9)
N4 0.0296(10) 0.0295(11) 0.0346(9) 0.0007(8) 0.0024(7) 0.0053(8)
O1 0.0369(11) 0.0606(15) 0.0863(16) 0.0019(11) 0.0072(10) 0.0206(9)
O2 0.0656(13) 0.0306(11) 0.0797(14) 0.0054(10) 0.0108(11) 0.0146(10)
O3 0.0401(10) 0.0518(11) 0.0569(12) -0.0192(9) 0.0082(9) 0.0045(9)
O4 0.0491(11) 0.0318(10) 0.0886(15) 0.0189(10) 0.0275(10) 0.0065(8)
O5 0.0287(9) 0.0340(10) 0.0633(11) 0.0030(8) -0.0027(8) 0.0051(7)
O6 0.0468(11) 0.0244(10) 0.0650(12) 0.0002(8) 0.0085(9) 0.0037(7)
O7 0.0252(8) 0.0431(11) 0.0659(12) 0.0009(9) 0.0101(8) 0.0076(7)
O8 0.0398(11) 0.0419(11) 0.0775(15) 0.0172(10) -0.0057(10) -0.0063(8)
S1 0.0254(4) 0.0216(4) 0.0446(4) 0.0009(2) 0.0067(3) 0.00211(18)

loop_
_atom_type_symbol
_atom_type_description
_atom_type_scat_dispersion_real
_atom_type_scat_dispersion_imag
_atom_type_scat_source
C C 0.0033 0.0016 'International Tables Vol C Tables 4.2.6.8 and 6.1.1.4'
H H 0.0000 0.0000 'International Tables Vol C Tables 4.2.6.8 and 6.1.1.4'
N N 0.0061 0.0033 'International Tables Vol C Tables 4.2.6.8 and 6.1.1.4'
O O 0.0106 0.0060 'International Tables Vol C Tables 4.2.6.8 and 6.1.1.4'
S S 0.1246 0.1234 'International Tables Vol C Tables 4.2.6.8 and 6.1.1.4'

loop_
_geom_angle_atom_site_label_1
_geom_angle_atom_site_label_2
_geom_angle_atom_site_label_3
_geom_angle
C6 C1 C2 123.4(2)
C6 C1 N1 118.5(2)
C2 C1 N1 118.1(2)
C1 C2 C3 118.4(2)
C1 C2 H2 120.8
C3 C2 H2 120.8
C2 C3 C4 119.3(2)
C2 C3 H3 120.4
C4 C3 H3 120.4
C5 C4 C3 120.8(2)
C5 C4 S1 119.69(16)
C3 C4 S1 119.43(17)
C4 C5 C6 120.3(2)
C4 C5 H5 119.8
C6 C5 H5 119.8
C1 C6 C5 117.7(2)
C1 C6 H6 121.1
C5 C6 H6 121.1
C8 C7 C12 121.84(19)
C8 C7 N4 116.96(19)
C12 C7 N4 121.19(19)
C9 C8 C7 119.51(19)
C9 C8 H8 120.2
C7 C8 H8 120.2
C8 C9 C10 120.5(2)
C8 C9 N2 120.6(2)
C10 C9 N2 118.9(2)
C11 C10 C9 119.9(2)
C11 C10 H10 120.1
C9 C10 H10 120.1
C10 C11 C12 122.1(2)
C10 C11 H11 118.9
C12 C11 H11 118.9
N3 C12 C7 125.7(2)
N3 C12 C11 118.2(2)
C7 C12 C11 116.11(19)
O1 N1 O2 123.1(2)
O1 N1 C1 119.3(2)
O2 N1 C1 117.7(2)
C9 N2 H2A 111(2)
C9 N2 H2B 104(2)
H2A N2 H2B 109(3)
C9 N2 H2C 112(2)
H2A N2 H2C 113(4)
H2B N2 H2C 108(3)
C12 N3 H3A 120(2)
C12 N3 H3B 120(2)
H3A N3 H3B 119(3)
O7 N4 O6 121.55(19)
O7 N4 C7 118.68(19)
O6 N4 C7 119.78(19)
H8A O8 H8B 105(4)
O4 S1 O5 113.24(13)
O4 S1 O3 112.98(14)
O5 S1 O3 112.28(11)
O4 S1 C4 107.05(11)
O5 S1 C4 106.21(11)
O3 S1 C4 104.28(11)

loop_
_geom_bond_atom_site_label_1
_geom_bond_atom_site_label_2
_geom_bond_distance
C1 C6 1.374(3)
C1 C2 1.376(3)
C1 N1 1.473(3)
C2 C3 1.387(3)
C2 H2 0.9300
C3 C4 1.394(3)
C3 H3 0.9300
C4 C5 1.379(3)
C4 S1 1.779(2)
C5 C6 1.389(3)
C5 H5 0.9300
C6 H6 0.9300
C7 C8 1.405(3)
C7 C12 1.408(3)
C7 N4 1.439(3)
C8 C9 1.359(3)
C8 H8 0.9300
C9 C10 1.403(3)
C9 N2 1.462(3)
C10 C11 1.366(3)
C10 H10 0.9300
C11 C12 1.415(3)
C11 H11 0.9300
C12 N3 1.355(3)
N1 O1 1.215(3)
N1 O2 1.223(3)
N2 H2A 0.86(4)
N2 H2B 0.89(4)
N2 H2C 0.82(4)
N3 H3A 0.86(3)
N3 H3B 0.85(4)
N4 O7 1.228(3)
N4 O6 1.234(3)
O3 S1 1.455(2)
O4 S1 1.4428(19)
O5 S1 1.4503(19)
O8 H8A 0.88(5)
O8 H8B 0.80(5)

loop_
_geom_torsion_atom_site_label_1
_geom_torsion_atom_site_label_2
_geom_torsion_atom_site_label_3
_geom_torsion_atom_site_label_4
_geom_torsion
C6 C1 C2 C3 -0.1(4)
N1 C1 C2 C3 -179.8(2)
C1 C2 C3 C4 0.0(3)
C2 C3 C4 C5 0.1(3)
C2 C3 C4 S1 177.06(18)
C3 C4 C5 C6 -0.1(3)
S1 C4 C5 C6 -177.05(16)
C2 C1 C6 C5 0.1(3)
N1 C1 C6 C5 179.76(18)
C4 C5 C6 C1 0.0(3)
C12 C7 C8 C9 0.7(3)
N4 C7 C8 C9 179.86(19)
C7 C8 C9 C10 1.0(3)
C7 C8 C9 N2 -179.70(19)
C8 C9 C10 C11 -1.7(3)
N2 C9 C10 C11 179.0(2)
C9 C10 C11 C12 0.7(4)
C8 C7 C12 N3 179.3(2)
N4 C7 C12 N3 0.1(3)
C8 C7 C12 C11 -1.6(3)
N4 C7 C12 C11 179.24(18)
C10 C11 C12 N3 -179.9(2)
C10 C11 C12 C7 0.9(3)
C6 C1 N1 O1 -173.6(2)
C2 C1 N1 O1 6.1(3)
C6 C1 N1 O2 6.5(3)
C2 C1 N1 O2 -173.8(2)
C8 C7 N4 O7 1.0(3)
C12 C7 N4 O7 -179.83(19)
C8 C7 N4 O6 -178.93(19)
C12 C7 N4 O6 0.2(3)
C5 C4 S1 O4 -153.5(2)
C3 C4 S1 O4 29.5(2)
C5 C4 S1 O5 -32.2(2)
C3 C4 S1 O5 150.80(19)
C5 C4 S1 O3 86.5(2)
C3 C4 S1 O3 -90.4(2)
